data_7049388
loop_
_publ_author_name
'Lorenzini, Fabio'
'Lagueux-Tremblay, Pierre-Louis'
'Kayser, Laure V.'
'Anderson, Ethan'
'Arndtsen, Bruce A.'

_publ_section_title
;
 Synthesis, structure and palladium coordination of ambiphilic, pyridine-
 and phosphine-tethered N-boryl imine ligands.
;
_journal_issue 17
_journal_name_full 'Dalton transactions (Cambridge, England : 2003)'
_journal_page_first 5766
_journal_page_last 5772
_journal_paper_doi 10.1039/c8dt05100c
_journal_volume 48
_journal_year 2019
_chemical_formula_moiety 'C60 H76 B2 Cl2 N2 P2 Pd2, C H Cl3'
_chemical_formula_sum 'C61 H77 B2 Cl5 N2 P2 Pd2'
_chemical_formula_weight 1311.85
_chemical_name_systematic bis[(allyl)chloro{?1-P-[N-(diphenylboryl)-2-di-tert-butyl-phosphanylbenzaldimine]}palladium]
_chemical_properties_physical Air-sensitive,Moisture-sensitive,Heat-sensitive
_space_group_crystal_system orthorhombic
_space_group_IT_number 19
_space_group_name_Hall 'P 2ac 2ab'
_space_group_name_H-M_alt 'P 21 21 21'
_symmetry_space_group_name_Hall 'P 2ac 2ab'
_symmetry_space_group_name_H-M 'P 21 21 21'
_atom_sites_solution_hydrogens geom
_atom_sites_solution_primary direct
_atom_sites_solution_secondary difmap
_audit_creation_method SHELXL-2018/3
_audit_update_record
;
2019-03-16 deposited with the CCDC.    2019-03-19 downloaded from the CCDC.
;
_cell_angle_alpha 90
_cell_angle_beta 90
_cell_angle_gamma 90
_cell_formula_units_Z 4
_cell_length_a 12.9999(15)
_cell_length_b 13.3865(16)
_cell_length_c 35.007(4)
_cell_measurement_reflns_used 9929
_cell_measurement_temperature 100(2)
_cell_measurement_theta_max 23.1709
_cell_measurement_theta_min 2.2600
_cell_volume 6092.0(12)
_computing_cell_refinement 'SAINT V8.34A (Bruker AXS Inc., 2013)'
_computing_data_collection 'bruker APEX2'
_computing_data_reduction 'SAINT V8.34A (Bruker AXS Inc., 2013)'
_computing_molecular_graphics 'ShelXle (J. Appl. Cryst. 2011, 44, 1281-1284)'
_computing_publication_material 'ShelXle (J. Appl. Cryst. 2011, 44, 1281-1284)'
_computing_structure_refinement 'SHELXL-2018/3 (Sheldrick, 2018)'
_computing_structure_solution 'SHELXT 2014/4 (Sheldrick, 2014)'
_diffrn_ambient_temperature 100(2)
_diffrn_measured_fraction_theta_full 1.000
_diffrn_measured_fraction_theta_max 1.000
_diffrn_measurement_device_type 'Bruker APEX-II CCD'
_diffrn_measurement_method '\f and \w scans'
_diffrn_radiation_type MoK\a
_diffrn_radiation_wavelength 0.71073
_diffrn_reflns_av_R_equivalents 0.0519
_diffrn_reflns_av_unetI/netI 0.0353
_diffrn_reflns_Laue_measured_fraction_full 1.000
_diffrn_reflns_Laue_measured_fraction_max 1.000
_diffrn_reflns_limit_h_max 14
_diffrn_reflns_limit_h_min -14
_diffrn_reflns_limit_k_max 14
_diffrn_reflns_limit_k_min -14
_diffrn_reflns_limit_l_max 38
_diffrn_reflns_limit_l_min -38
_diffrn_reflns_number 51457
_diffrn_reflns_point_group_measured_fraction_full 1.000
_diffrn_reflns_point_group_measured_fraction_max 1.000
_diffrn_reflns_theta_full 23.237
_diffrn_reflns_theta_max 23.237
_diffrn_reflns_theta_min 1.629
_exptl_absorpt_coefficient_mu 0.902
_exptl_absorpt_correction_type multi-scan
_exptl_absorpt_process_details 'SADABS V2014/4 (Bruker AXS Inc.)'
_exptl_crystal_colour 'clear light yellow'
_exptl_crystal_density_diffrn 1.430
_exptl_crystal_density_method 'not measured'
_exptl_crystal_description 'triangular prism'
_exptl_crystal_F_000 2696
_exptl_crystal_recrystallization_method 'Re-crystallisation from solvent: chloroform/diethyl ether'
_exptl_crystal_size_max 0.200
_exptl_crystal_size_mid 0.100
_exptl_crystal_size_min 0.100
_exptl_transmission_factor_max 0.7457
_exptl_transmission_factor_min 0.6668
_refine_diff_density_max 0.461
_refine_diff_density_min -0.330
_refine_diff_density_rms 0.053
_refine_ls_abs_structure_details
;
 Flack x determined using 3454 quotients [(I+)-(I-)]/[(I+)+(I-)]
 (Parsons, Flack and Wagner, Acta Cryst. B69 (2013) 249-259).
;
_refine_ls_abs_structure_Flack -0.015(10)
_refine_ls_extinction_method none
_refine_ls_goodness_of_fit_ref 1.015
_refine_ls_hydrogen_treatment constr
_refine_ls_matrix_type full
_refine_ls_number_parameters 675
_refine_ls_number_reflns 8723
_refine_ls_number_restraints 639
_refine_ls_restrained_S_all 0.982
_refine_ls_R_factor_all 0.0296
_refine_ls_R_factor_gt 0.0261
_refine_ls_shift/su_max 0.002
_refine_ls_shift/su_mean 0.000
_refine_ls_structure_factor_coef Fsqd
_refine_ls_weighting_details 'w=1/[\s^2^(Fo^2^)+(0.0246P)^2^+3.0285P] where P=(Fo^2^+2Fc^2^)/3'
_refine_ls_weighting_scheme calc
_refine_ls_wR_factor_gt 0.0552
_refine_ls_wR_factor_ref 0.0565
_reflns_Friedel_coverage 0.789
_reflns_Friedel_fraction_full 1.000
_reflns_Friedel_fraction_max 1.000
_reflns_number_gt 8197
_reflns_number_total 8723
_reflns_threshold_expression 'I > 2\s(I)'
_cod_data_source_file c8dt05100c2.cif
_cod_data_source_block Compound6b
_cod_depositor_comments 'Adding full bibliography for 7049383--7049388.cif.'
_cod_database_code 7049388
_shelx_shelxl_version_number 2018/3
_shelx_space_group_comment
;
The symmetry employed for this shelxl refinement is uniquely defined
by the following loop, which should always be used as a source of
symmetry information in preference to the above space-group names.
They are only intended as comments.
;
_shelx_estimated_absorpt_t_min 0.840
_shelx_estimated_absorpt_t_max 0.915

loop_
_space_group_symop_operation_xyz
'x, y, z'
'-x+1/2, -y, z+1/2'
'-x, y+1/2, -z+1/2'
'x+1/2, -y+1/2, -z'

loop_
_atom_site_label
_atom_site_type_symbol
_atom_site_fract_x
_atom_site_fract_y
_atom_site_fract_z
_atom_site_U_iso_or_equiv
_atom_site_adp_type
_atom_site_occupancy
_atom_site_site_symmetry_order
_atom_site_calc_flag
_atom_site_refinement_flags_posn
_atom_site_refinement_flags_adp
_atom_site_refinement_flags_occupancy
_atom_site_disorder_assembly
_atom_site_disorder_group
Pd1 Pd 0.28931(3) 0.50466(3) 0.94592(2) 0.01696(10) Uani 1 1 d . . . . .
Pd2 Pd 0.09102(3) 0.69002(3) 0.71258(2) 0.02176(11) Uani 1 1 d . . . . .
P2 P 0.23088(10) 0.77353(10) 0.68539(4) 0.0173(3) Uani 1 1 d . . . . .
Cl1 Cl 0.14426(9) 0.58239(9) 0.97434(4) 0.0216(3) Uani 1 1 d . . . . .
P1 P 0.41404(10) 0.61030(9) 0.97303(4) 0.0151(3) Uani 1 1 d . . . . .
Cl2 Cl 0.00332(11) 0.84021(12) 0.72548(4) 0.0389(4) Uani 1 1 d . . . . .
C12 C 0.2931(4) 0.8891(3) 0.94539(14) 0.0158(10) Uani 1 1 d . . . . .
H12A H 0.252892 0.918641 0.925744 0.019 Uiso 1 1 calc R U . . .
C11 C 0.3205(3) 0.7886(3) 0.94223(13) 0.0148(11) Uani 1 1 d . . . . .
C10 C 0.2979(3) 0.9906(4) 0.76738(14) 0.0195(11) Uani 1 1 d . . . . .
H10A H 0.299802 0.996840 0.794403 0.023 Uiso 1 1 calc R U . . .
C31 C -0.0840(4) 0.7512(4) 0.82699(15) 0.0286(13) Uani 1 1 d . . . . .
H31A H -0.130213 0.777511 0.808523 0.034 Uiso 1 1 calc R U . . .
C9 C 0.2689(4) 0.8987(4) 0.75136(13) 0.0146(11) Uani 1 1 d . . . . .
C42 C 0.6003(4) 0.8826(4) 0.87665(15) 0.0233(12) Uani 1 1 d . . . . .
H42A H 0.638814 0.895669 0.899180 0.028 Uiso 1 1 calc R U . . .
C8 C 0.3237(4) 1.0719(4) 0.74534(15) 0.0218(12) Uani 1 1 d . . . . .
H8A H 0.341674 1.133522 0.757033 0.026 Uiso 1 1 calc R U . . .
C2 C 0.2392(3) 0.8165(4) 0.77712(13) 0.0152(11) Uani 1 1 d . . . . .
H2A H 0.205110 0.761755 0.765367 0.018 Uiso 1 1 calc R U . . .
C7 C 0.4086(4) 0.8049(4) 1.00228(13) 0.0171(10) Uani 1 1 d . . . . .
H7A H 0.449357 0.777154 1.022144 0.021 Uiso 1 1 calc R U . . .
N2 N 0.2531(3) 0.8090(3) 0.81318(11) 0.0136(9) Uani 1 1 d . . . . .
C41 C 0.5951(4) 0.8418(4) 0.81067(16) 0.0258(12) Uani 1 1 d . . . . .
H41A H 0.630052 0.828052 0.787421 0.031 Uiso 1 1 calc R U . . .
C6 C 0.3225(4) 0.9470(4) 0.97621(13) 0.0172(11) Uani 1 1 d . . . . .
H6A H 0.301927 1.014920 0.978014 0.021 Uiso 1 1 calc R U . . .
C30 C 0.0213(4) 0.7598(4) 0.82157(14) 0.0211(12) Uani 1 1 d . . . . .
H30A H 0.045760 0.794550 0.799715 0.025 Uiso 1 1 calc R U . . .
N1 N 0.2736(3) 0.7703(3) 0.87431(11) 0.0130(9) Uani 1 1 d . . . . .
B2 B 0.2153(4) 0.7187(4) 0.83965(15) 0.0145(12) Uani 1 1 d . . . . .
C29 C 0.0927(4) 0.7194(3) 0.84690(13) 0.0153(11) Uani 1 1 d . . . . .
C1 C 0.2845(4) 0.7348(3) 0.90797(13) 0.0143(10) Uani 1 1 d . . . . .
H1A H 0.267527 0.666294 0.911277 0.017 Uiso 1 1 calc R U . . .
C28 C 0.4034(4) 0.5063(4) 0.80755(14) 0.0260(12) Uani 1 1 d . . . . .
H28A H 0.475353 0.498618 0.803855 0.031 Uiso 1 1 calc R U . . .
C19 C 0.6028(4) 0.5150(4) 0.95583(15) 0.0267(13) Uani 1 1 d . . . . .
H19A H 0.559603 0.459393 0.947182 0.040 Uiso 1 1 calc R U . . .
H19B H 0.667236 0.515336 0.941297 0.040 Uiso 1 1 calc R U . . .
H19C H 0.618032 0.506938 0.983078 0.040 Uiso 1 1 calc R U . . .
C5 C 0.3776(3) 0.7432(4) 0.97226(14) 0.0147(11) Uani 1 1 d . . . . .
C40 C 0.2568(4) 0.9698(3) 0.85919(13) 0.0153(11) Uani 1 1 d . . . . .
C46 C 0.2732(5) 0.8343(4) 0.60599(15) 0.0418(17) Uani 1 1 d . . . . .
H46A H 0.322435 0.778901 0.604941 0.063 Uiso 1 1 calc R U . . .
H46B H 0.242438 0.844009 0.580703 0.063 Uiso 1 1 calc R U . . .
H46C H 0.308872 0.895450 0.613783 0.063 Uiso 1 1 calc R U . . .
C39 C 0.4335(4) 0.8650(3) 0.84490(14) 0.0147(11) Uani 1 1 d . . . . .
C4 C 0.2667(3) 0.8893(3) 0.71106(14) 0.0163(11) Uani 1 1 d . . . . .
C3 C 0.3823(4) 0.9043(4) 1.00418(14) 0.0181(12) Uani 1 1 d . . . . .
H3A H 0.405663 0.943708 1.025007 0.022 Uiso 1 1 calc R U . . .
C18 C 0.4249(4) 0.5708(4) 1.02513(14) 0.0198(12) Uani 1 1 d . . . . .
C27 C -0.1220(4) 0.7041(4) 0.85940(15) 0.0240(13) Uani 1 1 d . . . . .
H27A H -0.193984 0.699205 0.863585 0.029 Uiso 1 1 calc R U . . .
C38 C 0.6499(4) 0.8606(4) 0.84339(16) 0.0251(13) Uani 1 1 d . . . . .
H38A H 0.722911 0.858335 0.842852 0.030 Uiso 1 1 calc R U . . .
C50 C 0.3231(4) 1.0631(4) 0.70610(15) 0.0221(12) Uani 1 1 d . . . . .
H50A H 0.340642 1.118554 0.690474 0.027 Uiso 1 1 calc R U . . .
C26 C 0.3642(4) 0.5960(4) 0.82054(15) 0.0219(12) Uani 1 1 d . . . . .
H26A H 0.410597 0.649269 0.825522 0.026 Uiso 1 1 calc R U . . .
C25 C 0.0512(4) 0.6721(4) 0.87937(14) 0.0192(12) Uani 1 1 d . . . . .
H25A H 0.096616 0.644393 0.897781 0.023 Uiso 1 1 calc R U . . .
C17 C 0.4203(4) 0.4561(4) 1.02486(15) 0.0271(13) Uani 1 1 d . . . . .
H17A H 0.479182 0.429704 1.010612 0.041 Uiso 1 1 calc R U . . .
H17B H 0.422417 0.431215 1.051173 0.041 Uiso 1 1 calc R U . . .
H17C H 0.356292 0.434351 1.012632 0.041 Uiso 1 1 calc R U . . .
C37 C 0.3121(4) 1.0575(4) 0.86310(15) 0.0233(13) Uani 1 1 d . . . . .
H37A H 0.384585 1.055172 0.859862 0.028 Uiso 1 1 calc R U . . .
C45 C 0.1296(5) 0.7175(4) 0.62012(15) 0.0405(17) Uani 1 1 d . . . . .
H45A H 0.176840 0.660651 0.618519 0.061 Uiso 1 1 calc R U . . .
H45B H 0.073076 0.701313 0.637579 0.061 Uiso 1 1 calc R U . . .
H45C H 0.101752 0.732030 0.594702 0.061 Uiso 1 1 calc R U . . .
C44 C 0.1880(4) 0.8098(4) 0.63517(14) 0.0299(13) Uani 1 1 d . . . . .
C16 C 0.5236(4) 0.6019(4) 1.04659(15) 0.0244(13) Uani 1 1 d . . . . .
H16A H 0.583954 0.578369 1.032446 0.037 Uiso 1 1 calc R U . . .
H16B H 0.526024 0.674817 1.048781 0.037 Uiso 1 1 calc R U . . .
H16C H 0.523376 0.572135 1.072171 0.037 Uiso 1 1 calc R U . . .
C36 C 0.1617(4) 1.1523(4) 0.87755(17) 0.0330(15) Uani 1 1 d . . . . .
H36A H 0.129690 1.213861 0.883933 0.040 Uiso 1 1 calc R U . . .
C24 C 0.2594(4) 0.6117(4) 0.82665(13) 0.0154(11) Uani 1 1 d . . . . .
C35 C 0.1502(4) 0.9768(4) 0.86498(14) 0.0181(12) Uani 1 1 d . . . . .
H35A H 0.108870 0.918673 0.862463 0.022 Uiso 1 1 calc R U . . .
C15 C 0.3318(4) 0.6081(4) 1.04761(15) 0.0271(13) Uani 1 1 d . . . . .
H15A H 0.332386 0.681312 1.048338 0.041 Uiso 1 1 calc R U . . .
H15B H 0.268521 0.585066 1.035192 0.041 Uiso 1 1 calc R U . . .
H15C H 0.334646 0.581930 1.073733 0.041 Uiso 1 1 calc R U . . .
C23 C -0.0540(4) 0.6648(4) 0.88527(14) 0.0227(13) Uani 1 1 d . . . . .
H23A H -0.079237 0.632233 0.907482 0.027 Uiso 1 1 calc R U . . .
C34 C 0.1041(4) 1.0668(4) 0.87427(15) 0.0273(13) Uani 1 1 d . . . . .
H34A H 0.031922 1.069347 0.878426 0.033 Uiso 1 1 calc R U . . .
C51 C 0.2971(4) 0.9734(3) 0.68987(14) 0.0213(12) Uani 1 1 d . . . . .
H51A H 0.299732 0.967762 0.662835 0.026 Uiso 1 1 calc R U . . .
C22 C 0.1957(4) 0.5303(4) 0.81956(15) 0.0255(13) Uani 1 1 d . . . . .
H22A H 0.124005 0.537017 0.824073 0.031 Uiso 1 1 calc R U . . .
C21 C 0.3371(4) 0.4276(4) 0.79994(16) 0.0315(14) Uani 1 1 d . . . . .
H21A H 0.363296 0.366077 0.790545 0.038 Uiso 1 1 calc R U . . .
C33 C 0.2668(4) 1.1482(4) 0.87148(17) 0.0341(15) Uani 1 1 d . . . . .
H33A H 0.307379 1.207149 0.873050 0.041 Uiso 1 1 calc R U . . .
C32 C 0.4930(4) 0.8860(4) 0.87761(14) 0.0212(12) Uani 1 1 d . . . . .
H32A H 0.459338 0.902866 0.900819 0.025 Uiso 1 1 calc R U . . .
B1 B 0.3093(4) 0.8643(4) 0.84842(16) 0.0161(13) Uani 1 1 d . . . . .
C20 C 0.2330(4) 0.4392(4) 0.80608(17) 0.0342(16) Uani 1 1 d . . . . .
H20A H 0.187078 0.385554 0.801169 0.041 Uiso 1 1 calc R U . . .
C61 C 0.3579(4) 0.7050(4) 0.68361(16) 0.0269(13) Uani 1 1 d . . . . .
C55 C 0.5459(4) 0.6136(4) 0.94949(15) 0.0194(11) Uani 1 1 d . . . . .
C65 C 0.6122(4) 0.7010(4) 0.96283(15) 0.0240(12) Uani 1 1 d . . . . .
H65A H 0.575125 0.763746 0.958647 0.036 Uiso 1 1 calc R U . . .
H65B H 0.627481 0.693431 0.990093 0.036 Uiso 1 1 calc R U . . .
H65C H 0.676685 0.701828 0.948312 0.036 Uiso 1 1 calc R U . . .
C60 C 0.3772(4) 0.6627(4) 0.72390(16) 0.0347(15) Uani 1 1 d . . . . .
H60A H 0.319588 0.619718 0.731314 0.052 Uiso 1 1 calc R U . . .
H60B H 0.440980 0.623654 0.723868 0.052 Uiso 1 1 calc R U . . .
H60C H 0.383451 0.717916 0.742148 0.052 Uiso 1 1 calc R U . . .
C63 C 0.4874(4) 0.8430(3) 0.81173(15) 0.0190(12) Uani 1 1 d . . . . .
H63A H 0.450164 0.828233 0.789076 0.023 Uiso 1 1 calc R U . . .
C64 C 0.5261(4) 0.6266(4) 0.90645(14) 0.0221(12) Uani 1 1 d . . . . .
H64A H 0.483508 0.571256 0.897185 0.033 Uiso 1 1 calc R U . . .
H64B H 0.490236 0.689960 0.901998 0.033 Uiso 1 1 calc R U . . .
H64C H 0.591810 0.626894 0.892752 0.033 Uiso 1 1 calc R U . . .
C59 C 0.4497(5) 0.7714(5) 0.6734(2) 0.0469(18) Uani 1 1 d . . . . .
H59A H 0.452945 0.827931 0.691137 0.070 Uiso 1 1 calc R U . . .
H59B H 0.513296 0.732446 0.675188 0.070 Uiso 1 1 calc R U . . .
H59C H 0.441580 0.796466 0.647237 0.070 Uiso 1 1 calc R U . . .
C62 C 0.1106(5) 0.8957(4) 0.63704(17) 0.0403(16) Uani 1 1 d . . . . .
H62A H 0.145054 0.955938 0.646520 0.061 Uiso 1 1 calc R U . . .
H62B H 0.082986 0.908497 0.611456 0.061 Uiso 1 1 calc R U . . .
H62C H 0.054311 0.877780 0.654334 0.061 Uiso 1 1 calc R U . . .
C58 C 0.3526(5) 0.6167(4) 0.65588(17) 0.0338(15) Uani 1 1 d . . . . .
H58A H 0.293790 0.574211 0.662475 0.051 Uiso 1 1 calc R U . . .
H58B H 0.344452 0.641618 0.629741 0.051 Uiso 1 1 calc R U . . .
H58C H 0.416168 0.577599 0.657693 0.051 Uiso 1 1 calc R U . . .
Cl3 Cl 0.44797(13) 0.17953(12) 1.01569(5) 0.0467(4) Uani 1 1 d . . . . .
Cl4 Cl 0.50481(16) 0.12478(14) 0.93928(5) 0.0628(6) Uani 1 1 d . . . . .
Cl5 Cl 0.65043(14) 0.22717(14) 0.98755(5) 0.0555(5) Uani 1 1 d . . . . .
C66 C 0.5493(5) 0.1396(4) 0.98597(16) 0.0347(15) Uani 1 1 d . . . . .
H66A H 0.575276 0.073843 0.995471 0.042 Uiso 1 1 calc R U . . .
C54A C 0.1866(14) 0.3984(17) 0.9172(7) 0.021(3) Uani 0.572(14) 1 d . U P A 1
H54A H 0.128882 0.371410 0.932566 0.026 Uiso 0.572(14) 1 calc R U P A 1
H54B H 0.167870 0.413565 0.890451 0.026 Uiso 0.572(14) 1 calc R U P A 1
C56A C 0.3725(13) 0.4043(11) 0.9098(3) 0.021(3) Uani 0.572(14) 1 d . . P A 1
H56A H 0.374022 0.420787 0.882269 0.026 Uiso 0.572(14) 1 calc R U P A 1
H56B H 0.439071 0.379477 0.919742 0.026 Uiso 0.572(14) 1 calc R U P A 1
C53A C 0.2833(7) 0.3558(7) 0.9234(3) 0.021(3) Uani 0.572(14) 1 d . . P A 1
H53A H 0.290163 0.297477 0.941042 0.026 Uiso 0.572(14) 1 calc R U P A 1
C54B C 0.203(2) 0.391(2) 0.9163(9) 0.025(4) Uani 0.428(14) 1 d . . P A 2
H54C H 0.194798 0.326119 0.929738 0.029 Uiso 0.428(14) 1 calc R U P A 2
H54D H 0.139440 0.413037 0.903142 0.029 Uiso 0.428(14) 1 calc R U P A 2
C56B C 0.3831(17) 0.3942(16) 0.9186(5) 0.025(4) Uani 0.428(14) 1 d . U P A 2
H56C H 0.447158 0.418450 0.906427 0.029 Uiso 0.428(14) 1 calc R U P A 2
H56D H 0.391817 0.330208 0.932383 0.029 Uiso 0.428(14) 1 calc R U P A 2
C53B C 0.2926(11) 0.4049(9) 0.8973(4) 0.025(4) Uani 0.428(14) 1 d . . P A 2
H53B H 0.293789 0.431071 0.870563 0.029 Uiso 0.428(14) 1 calc R U P A 2
C1A C 0.1130(12) 0.5345(13) 0.7039(5) 0.044(2) Uani 0.583(15) 1 d . . P B 1
H1A1 H 0.084182 0.505963 0.680102 0.053 Uiso 0.583(15) 1 calc R U P B 1
H1A2 H 0.181215 0.507150 0.710802 0.053 Uiso 0.583(15) 1 calc R U P B 1
C2A C 0.0443(10) 0.5503(10) 0.7337(5) 0.044(2) Uani 0.583(15) 1 d . . P B 1
H2A1 H 0.063316 0.529972 0.760287 0.053 Uiso 0.583(15) 1 calc R U P B 1
C3A C -0.0449(9) 0.6033(10) 0.7273(5) 0.043(4) Uani 0.583(15) 1 d . . P B 1
H3A1 H -0.083943 0.624988 0.750161 0.052 Uiso 0.583(15) 1 calc R U P B 1
H3A2 H -0.088858 0.580751 0.705921 0.052 Uiso 0.583(15) 1 calc R U P B 1
C1B C -0.0146(19) 0.5935(14) 0.7424(5) 0.044(2) Uani 0.417(15) 1 d D . P B 2
H1B1 H 0.001634 0.580106 0.769544 0.053 Uiso 0.417(15) 1 calc R U P B 2
H1B2 H -0.088579 0.606322 0.737893 0.053 Uiso 0.417(15) 1 calc R U P B 2
C2B C 0.1399(10) 0.5362(19) 0.7137(8) 0.044(2) Uani 0.417(15) 1 d D . P B 2
H2B1 H 0.168928 0.509527 0.689650 0.053 Uiso 0.417(15) 1 calc R U P B 2
H2B2 H 0.178540 0.514795 0.736674 0.053 Uiso 0.417(15) 1 calc R U P B 2
C3B C 0.0325(10) 0.5347(12) 0.7168(6) 0.044(2) Uani 0.417(15) 1 d D . P B 2
H3B H -0.008676 0.507042 0.695097 0.053 Uiso 0.417(15) 1 calc R U P B 2

loop_
_atom_site_aniso_label
_atom_site_aniso_U_11
_atom_site_aniso_U_22
_atom_site_aniso_U_33
_atom_site_aniso_U_23
_atom_site_aniso_U_13
_atom_site_aniso_U_12
Pd1 0.0173(2) 0.0132(2) 0.0204(2) -0.00380(19) -0.00245(17) -0.00042(18)
Pd2 0.0189(2) 0.0259(2) 0.0204(2) -0.00085(19) -0.00100(19) -0.0086(2)
P2 0.0191(7) 0.0151(7) 0.0177(7) -0.0020(5) -0.0002(6) -0.0048(6)
Cl1 0.0164(7) 0.0206(7) 0.0277(8) -0.0027(6) 0.0014(6) 0.0004(6)
P1 0.0135(7) 0.0139(7) 0.0177(7) -0.0024(5) -0.0022(6) 0.0014(6)
Cl2 0.0283(8) 0.0542(10) 0.0341(8) 0.0012(7) -0.0026(7) 0.0201(7)
C12 0.013(2) 0.015(2) 0.019(3) 0.002(2) 0.001(2) 0.000(2)
C11 0.012(2) 0.016(3) 0.017(2) -0.004(2) 0.001(2) 0.001(2)
C10 0.017(3) 0.020(3) 0.022(3) -0.002(2) -0.001(2) 0.001(3)
C31 0.015(3) 0.041(4) 0.030(3) 0.003(3) -0.002(3) 0.007(3)
C9 0.010(3) 0.016(3) 0.018(3) 0.001(2) -0.003(2) 0.001(2)
C42 0.013(3) 0.023(3) 0.034(3) 0.007(2) -0.008(2) -0.006(2)
C8 0.022(3) 0.012(3) 0.031(3) -0.004(2) -0.002(2) -0.001(2)
C2 0.010(2) 0.015(3) 0.020(3) -0.005(2) -0.002(2) 0.003(2)
C7 0.015(2) 0.019(3) 0.017(2) -0.003(2) 0.000(2) 0.000(3)
N2 0.009(2) 0.013(2) 0.019(2) -0.0004(18) -0.0026(16) 0.0024(18)
C41 0.022(3) 0.017(3) 0.038(3) -0.004(2) 0.009(3) 0.004(3)
C6 0.017(3) 0.014(3) 0.021(3) -0.001(2) 0.005(2) 0.001(2)
C30 0.017(3) 0.026(3) 0.020(3) 0.005(2) 0.004(2) 0.002(2)
N1 0.010(2) 0.012(2) 0.017(2) -0.0041(17) 0.0017(17) 0.0031(17)
B2 0.016(3) 0.014(3) 0.013(3) 0.000(2) -0.005(2) -0.001(2)
C29 0.017(2) 0.011(3) 0.018(3) -0.006(2) -0.003(2) 0.001(2)
C1 0.009(2) 0.012(2) 0.022(3) 0.000(2) -0.002(2) 0.001(2)
C28 0.019(3) 0.025(3) 0.033(3) -0.001(3) 0.003(2) 0.006(3)
C19 0.019(3) 0.028(3) 0.033(3) -0.007(3) -0.004(2) 0.008(3)
C5 0.007(2) 0.017(3) 0.020(3) 0.000(2) 0.004(2) -0.002(2)
C40 0.019(3) 0.018(3) 0.009(2) 0.000(2) -0.003(2) 0.003(2)
C46 0.070(5) 0.033(4) 0.022(3) -0.003(3) 0.004(3) -0.028(3)
C39 0.015(3) 0.009(3) 0.020(3) 0.002(2) -0.001(2) -0.001(2)
C4 0.012(3) 0.014(3) 0.022(3) -0.002(2) -0.003(2) -0.001(2)
C3 0.015(3) 0.018(3) 0.021(3) -0.006(2) 0.001(2) -0.005(2)
C18 0.022(3) 0.019(3) 0.018(3) -0.001(2) -0.004(2) -0.002(2)
C27 0.011(3) 0.030(3) 0.031(3) -0.007(3) 0.002(2) 0.001(2)
C38 0.011(3) 0.013(3) 0.051(4) 0.007(3) 0.000(3) 0.005(2)
C50 0.027(3) 0.015(3) 0.024(3) 0.006(2) -0.003(2) -0.002(2)
C26 0.018(3) 0.017(3) 0.031(3) -0.002(2) -0.003(2) 0.002(2)
C25 0.015(3) 0.022(3) 0.020(3) 0.001(2) -0.003(2) -0.002(2)
C17 0.032(3) 0.026(3) 0.023(3) 0.003(2) -0.006(3) -0.003(3)
C37 0.020(3) 0.019(3) 0.031(3) -0.009(2) 0.001(3) -0.001(2)
C45 0.067(5) 0.037(4) 0.018(3) 0.004(3) -0.015(3) -0.022(3)
C44 0.047(4) 0.024(3) 0.019(3) 0.002(3) -0.008(3) -0.017(3)
C16 0.027(3) 0.022(3) 0.025(3) 0.000(2) -0.005(2) 0.005(2)
C36 0.030(3) 0.017(3) 0.052(4) -0.015(3) -0.004(3) 0.005(3)
C24 0.017(3) 0.015(3) 0.014(3) 0.004(2) -0.005(2) 0.001(2)
C35 0.019(3) 0.016(3) 0.020(3) 0.002(2) -0.006(2) 0.000(2)
C15 0.019(3) 0.038(3) 0.023(3) 0.000(3) 0.001(2) -0.004(3)
C23 0.021(3) 0.025(3) 0.022(3) 0.000(2) 0.003(2) -0.002(2)
C34 0.020(3) 0.024(3) 0.038(3) -0.002(3) -0.001(3) 0.006(2)
C51 0.028(3) 0.018(3) 0.019(3) 0.000(2) -0.001(2) -0.005(2)
C22 0.014(3) 0.026(3) 0.037(3) -0.009(2) -0.007(2) 0.001(2)
C21 0.029(3) 0.025(3) 0.041(4) -0.012(3) -0.008(3) 0.010(3)
C33 0.029(3) 0.022(3) 0.051(4) -0.011(3) -0.001(3) -0.003(3)
C32 0.021(3) 0.020(3) 0.023(3) 0.005(2) 0.002(2) -0.005(2)
B1 0.016(3) 0.014(3) 0.019(3) -0.002(2) -0.001(2) -0.002(2)
C20 0.015(3) 0.022(3) 0.065(4) -0.019(3) -0.013(3) -0.002(2)
C61 0.024(3) 0.017(3) 0.040(3) -0.012(3) 0.007(3) -0.003(3)
C55 0.017(3) 0.014(3) 0.027(3) -0.004(2) -0.002(2) 0.003(2)
C65 0.014(3) 0.026(3) 0.032(3) -0.004(3) 0.000(2) -0.003(2)
C60 0.026(3) 0.030(3) 0.048(4) -0.015(3) -0.009(3) 0.012(3)
C63 0.019(3) 0.013(3) 0.025(3) -0.004(2) -0.004(2) 0.000(2)
C64 0.019(3) 0.021(3) 0.026(3) -0.004(2) 0.009(2) 0.001(2)
C59 0.027(3) 0.040(4) 0.073(5) -0.020(3) 0.016(3) -0.009(3)
C62 0.051(4) 0.038(4) 0.032(3) 0.013(3) -0.017(3) -0.009(3)
C58 0.032(4) 0.027(3) 0.043(4) -0.015(3) 0.012(3) -0.003(3)
Cl3 0.0573(11) 0.0336(9) 0.0492(10) -0.0080(8) 0.0193(8) 0.0033(8)
Cl4 0.0884(14) 0.0709(13) 0.0290(9) -0.0035(9) 0.0095(9) -0.0343(11)
Cl5 0.0532(11) 0.0613(12) 0.0519(11) 0.0201(9) -0.0052(9) -0.0181(9)
C66 0.046(4) 0.027(3) 0.030(3) 0.003(3) 0.008(3) 0.004(3)
C54A 0.027(5) 0.017(4) 0.021(4) -0.010(3) -0.001(3) -0.003(3)
C56A 0.027(5) 0.017(4) 0.021(4) -0.010(3) -0.001(3) -0.003(3)
C53A 0.027(5) 0.017(4) 0.021(4) -0.010(3) -0.001(3) -0.003(3)
C54B 0.032(6) 0.016(5) 0.025(5) -0.010(4) -0.003(4) 0.002(4)
C56B 0.032(6) 0.016(5) 0.025(5) -0.010(4) -0.003(4) 0.002(4)
C53B 0.032(6) 0.016(5) 0.025(5) -0.010(4) -0.003(4) 0.002(4)
C1A 0.059(5) 0.022(3) 0.051(7) -0.001(4) 0.002(4) -0.019(4)
C2A 0.059(5) 0.022(3) 0.051(7) -0.001(4) 0.002(4) -0.019(4)
C3A 0.029(6) 0.054(8) 0.047(9) -0.007(7) -0.004(6) -0.028(5)
C1B 0.059(5) 0.022(3) 0.051(7) -0.001(4) 0.002(4) -0.019(4)
C2B 0.059(5) 0.022(3) 0.051(7) -0.001(4) 0.002(4) -0.019(4)
C3B 0.059(5) 0.022(3) 0.051(7) -0.001(4) 0.002(4) -0.019(4)

loop_
_atom_type_symbol
_atom_type_description
_atom_type_scat_dispersion_real
_atom_type_scat_dispersion_imag
_atom_type_scat_source
C C 0.0033 0.0016 'International Tables Vol C Tables 4.2.6.8 and 6.1.1.4'
H H 0.0000 0.0000 'International Tables Vol C Tables 4.2.6.8 and 6.1.1.4'
B B 0.0013 0.0007 'International Tables Vol C Tables 4.2.6.8 and 6.1.1.4'
N N 0.0061 0.0033 'International Tables Vol C Tables 4.2.6.8 and 6.1.1.4'
P P 0.1023 0.0942 'International Tables Vol C Tables 4.2.6.8 and 6.1.1.4'
Cl Cl 0.1484 0.1585 'International Tables Vol C Tables 4.2.6.8 and 6.1.1.4'
Pd Pd -0.9988 1.0072 'International Tables Vol C Tables 4.2.6.8 and 6.1.1.4'

loop_
_geom_angle_atom_site_label_1
_geom_angle_atom_site_label_2
_geom_angle_atom_site_label_3
_geom_angle
C56A Pd1 C53A 38.5(5)
C56B Pd1 C54B 66.1(8)
C56B Pd1 C53B 37.9(6)
C54B Pd1 C53B 36.6(8)
C56A Pd1 C54A 68.3(6)
C53A Pd1 C54A 37.5(5)
C56A Pd1 P1 105.5(5)
C56B Pd1 P1 101.7(6)
C53A Pd1 P1 137.1(3)
C54B Pd1 P1 167.8(6)
C53B Pd1 P1 132.5(4)
C54A Pd1 P1 173.8(4)
C56A Pd1 Cl1 157.7(4)
C56B Pd1 Cl1 160.5(6)
C53A Pd1 Cl1 122.2(3)
C54B Pd1 Cl1 95.5(6)
C53B Pd1 Cl1 128.0(4)
C54A Pd1 Cl1 89.6(4)
P1 Pd1 Cl1 96.60(5)
C2A Pd2 C1A 38.4(5)
C1B Pd2 C2B 66.8(8)
C2A Pd2 C3A 37.5(5)
C1A Pd2 C3A 67.7(6)
C1B Pd2 C3B 35.7(2)
C2B Pd2 C3B 37.3(2)
C2A Pd2 P2 142.6(4)
C1A Pd2 P2 107.8(4)
C1B Pd2 P2 168.5(7)
C2B Pd2 P2 103.6(5)
C3A Pd2 P2 169.6(4)
C3B Pd2 P2 137.9(4)
C2A Pd2 Cl2 123.5(4)
C1A Pd2 Cl2 158.4(4)
C1B Pd2 Cl2 96.3(5)
C2B Pd2 Cl2 162.7(6)
C3A Pd2 Cl2 91.0(3)
C3B Pd2 Cl2 128.4(3)
P2 Pd2 Cl2 92.66(5)
C4 P2 C61 101.7(2)
C4 P2 C44 107.9(2)
C61 P2 C44 110.4(3)
C4 P2 Pd2 113.49(16)
C61 P2 Pd2 117.45(18)
C44 P2 Pd2 105.64(17)
C5 P1 C55 101.7(2)
C5 P1 C18 107.5(2)
C55 P1 C18 110.8(2)
C5 P1 Pd1 113.43(16)
C55 P1 Pd1 117.42(16)
C18 P1 Pd1 105.72(16)
C6 C12 C11 122.1(5)
C12 C11 C5 119.1(4)
C12 C11 C1 117.0(4)
C5 C11 C1 123.8(4)
C8 C10 C9 122.3(5)
C30 C31 C27 120.0(5)
C10 C9 C4 118.8(4)
C10 C9 C2 118.7(4)
C4 C9 C2 122.5(4)
C38 C42 C32 120.0(5)
C10 C8 C50 119.3(5)
N2 C2 C9 128.7(5)
C3 C7 C5 122.5(5)
C2 N2 B2 126.0(4)
C2 N2 B1 141.5(4)
B2 N2 B1 92.4(3)
C38 C41 C63 119.6(5)
C3 C6 C12 118.6(5)
C31 C30 C29 122.6(5)
C1 N1 B2 126.5(4)
C1 N1 B1 140.7(4)
B2 N1 B1 92.7(3)
N1 B2 N2 88.1(3)
N1 B2 C24 115.6(4)
N2 B2 C24 113.5(4)
N1 B2 C29 110.4(4)
N2 B2 C29 113.0(4)
C24 B2 C29 113.7(4)
C30 C29 C25 115.7(5)
C30 C29 B2 124.0(4)
C25 C29 B2 120.2(4)
N1 C1 C11 127.0(4)
C26 C28 C21 119.6(5)
C7 C5 C11 117.0(4)
C7 C5 P1 119.1(4)
C11 C5 P1 123.9(4)
C37 C40 C35 116.2(5)
C37 C40 B1 123.1(4)
C35 C40 B1 120.7(4)
C63 C39 C32 116.4(4)
C63 C39 B1 124.4(4)
C32 C39 B1 119.1(4)
C51 C4 C9 116.7(4)
C51 C4 P2 119.0(4)
C9 C4 P2 124.3(4)
C6 C3 C7 120.6(5)
C15 C18 C17 107.4(5)
C15 C18 C16 108.7(4)
C17 C18 C16 107.7(4)
C15 C18 P1 110.1(3)
C17 C18 P1 105.6(3)
C16 C18 P1 117.0(4)
C23 C27 C31 119.0(5)
C42 C38 C41 120.5(5)
C51 C50 C8 119.3(5)
C28 C26 C24 122.8(5)
C23 C25 C29 122.0(5)
C33 C37 C40 123.1(5)
C62 C44 C45 107.1(5)
C62 C44 C46 109.9(5)
C45 C44 C46 107.3(4)
C62 C44 P2 110.1(4)
C45 C44 P2 104.8(4)
C46 C44 P2 117.0(4)
C34 C36 C33 119.6(5)
C22 C24 C26 115.8(5)
C22 C24 B2 122.4(4)
C26 C24 B2 121.7(5)
C34 C35 C40 121.4(5)
C27 C23 C25 120.7(5)
C36 C34 C35 120.6(5)
C50 C51 C4 123.5(5)
C24 C22 C20 122.6(5)
C20 C21 C28 119.6(5)
C37 C33 C36 119.2(5)
C42 C32 C39 121.5(5)
C40 B1 N2 112.9(4)
C40 B1 N1 115.4(4)
N2 B1 N1 86.7(3)
C40 B1 C39 115.7(4)
N2 B1 C39 113.3(4)
N1 B1 C39 109.4(4)
C21 C20 C22 119.5(5)
C59 C61 C58 109.6(4)
C59 C61 C60 107.5(5)
C58 C61 C60 107.7(5)
C59 C61 P2 114.0(4)
C58 C61 P2 110.9(4)
C60 C61 P2 106.9(4)
C65 C55 C19 110.1(4)
C65 C55 C64 107.9(4)
C19 C55 C64 108.7(4)
C65 C55 P1 113.2(3)
C19 C55 P1 110.6(4)
C64 C55 P1 106.0(3)
C39 C63 C41 121.9(5)
Cl4 C66 Cl3 109.9(3)
Cl4 C66 Cl5 110.6(3)
Cl3 C66 Cl5 109.7(3)
C53A C54A Pd1 69.3(9)
C53A C56A Pd1 71.1(7)
C54A C53A C56A 120.0(15)
C54A C53A Pd1 73.1(9)
C56A C53A Pd1 70.5(7)
C53B C54B Pd1 71.8(14)
C53B C56B Pd1 71.8(10)
C54B C53B C56B 116.6(17)
C54B C53B Pd1 71.5(13)
C56B C53B Pd1 70.2(10)
C2A C1A Pd2 69.9(10)
C3A C2A C1A 120(2)
C3A C2A Pd2 74.2(8)
C1A C2A Pd2 71.7(10)
C2A C3A Pd2 68.3(7)
C3B C1B Pd2 74.8(11)
C3B C2B Pd2 73.8(14)
C1B C3B C2B 120(2)
C1B C3B Pd2 69.6(12)
C2B C3B Pd2 68.9(14)

loop_
_geom_bond_atom_site_label_1
_geom_bond_atom_site_label_2
_geom_bond_distance
Pd1 C56A 2.138(16)
Pd1 C56B 2.14(2)
Pd1 C53A 2.145(8)
Pd1 C54B 2.16(3)
Pd1 C53B 2.163(11)
Pd1 C54A 2.19(2)
Pd1 P1 2.3517(14)
Pd1 Cl1 2.3724(13)
Pd2 C2A 2.101(13)
Pd2 C1A 2.123(18)
Pd2 C1B 2.15(2)
Pd2 C2B 2.16(3)
Pd2 C3A 2.176(12)
Pd2 C3B 2.218(16)
Pd2 P2 2.3369(14)
Pd2 Cl2 2.3549(15)
P2 C4 1.851(5)
P2 C61 1.889(5)
P2 C44 1.907(5)
P1 C5 1.841(5)
P1 C55 1.903(5)
P1 C18 1.904(5)
C12 C6 1.382(7)
C12 C11 1.396(6)
C11 C5 1.423(6)
C11 C1 1.476(6)
C10 C8 1.376(7)
C10 C9 1.403(7)
C31 C30 1.388(7)
C31 C27 1.389(7)
C9 C4 1.417(7)
C9 C2 1.474(7)
C42 C38 1.363(7)
C42 C32 1.396(7)
C8 C50 1.379(7)
C2 N2 1.279(6)
C7 C3 1.375(7)
C7 C5 1.396(6)
N2 B2 1.600(7)
N2 B1 1.613(7)
C41 C38 1.372(7)
C41 C63 1.401(7)
C6 C3 1.375(7)
C30 C29 1.392(7)
N1 C1 1.278(6)
N1 B2 1.589(6)
N1 B1 1.618(7)
B2 C24 1.609(7)
B2 C29 1.614(8)
C29 C25 1.409(7)
C28 C26 1.381(7)
C28 C21 1.387(7)
C19 C55 1.530(7)
C40 C37 1.383(7)
C40 C35 1.404(7)
C40 B1 1.613(7)
C46 C44 1.542(8)
C39 C63 1.388(7)
C39 C32 1.410(7)
C39 B1 1.620(7)
C4 C51 1.405(7)
C18 C15 1.528(7)
C18 C17 1.537(7)
C18 C16 1.543(7)
C27 C23 1.370(7)
C50 C51 1.371(7)
C26 C24 1.395(7)
C25 C23 1.386(7)
C37 C33 1.382(7)
C45 C44 1.542(7)
C44 C62 1.529(8)
C36 C34 1.374(7)
C36 C33 1.384(8)
C24 C22 1.391(7)
C35 C34 1.384(7)
C22 C20 1.394(7)
C21 C20 1.379(7)
C61 C59 1.531(7)
C61 C58 1.532(7)
C61 C60 1.540(8)
C55 C65 1.526(7)
C55 C64 1.539(7)
Cl3 C66 1.762(6)
Cl4 C66 1.745(6)
Cl5 C66 1.762(6)
C54A C53A 1.40(2)
C56A C53A 1.411(19)
C54B C53B 1.36(3)
C56B C53B 1.40(2)
C1A C2A 1.39(2)
C2A C3A 1.378(18)
C1B C3B 1.341(3)
C2B C3B 1.400(3)
